data_4514667
loop_
_publ_author_name
'Ib\'a\~nez, Ignacio'
'Kaneko, Mio'
'Kamei, Yuto'
'Tsutsumi, Ryosuke'
'Yamanaka, Masahiro'
'Akiyama, Takahiko'

_publ_section_title
;
 Enantioselective Friedel--Crafts Alkylation Reaction of Indoles with
 \a-Trifluoromethylated \b-Nitrostyrenes Catalyzed by Chiral BINOL Metal
 Phosphate
;
_journal_issue 8
_journal_name_full 'ACS Catalysis'
_journal_page_first 6903
_journal_paper_doi 10.1021/acscatal.9b01811
_journal_volume 9
_journal_year 2019
_chemical_absolute_configuration ad
_chemical_formula_sum 'C18 H14 Br F3 N2 O3'
_chemical_formula_weight 443.22
_space_group_IT_number 4
_space_group_name_Hall 'P 2yb'
_space_group_name_H-M_alt 'P 1 21 1'
_symmetry_cell_setting monoclinic
_symmetry_space_group_name_Hall 'P 2yb'
_symmetry_space_group_name_H-M 'P 1 21 1'
_atom_sites_solution_hydrogens geom
_atom_sites_solution_primary direct
_atom_sites_solution_secondary difmap
_audit_creation_method SHELXL-97
_cell_angle_alpha 90.00
_cell_angle_beta 101.954(4)
_cell_angle_gamma 90.00
_cell_formula_units_Z 4
_cell_length_a 9.890(3)
_cell_length_b 9.938(3)
_cell_length_c 18.564(5)
_cell_measurement_reflns_used 3460
_cell_measurement_temperature 123(2)
_cell_measurement_theta_max 27.77
_cell_measurement_theta_min 2.17
_cell_volume 1785.0(9)
_computing_structure_refinement 'SHELXL-97 (Sheldrick, 1997)'
_computing_structure_solution 'SHELXS-97 (Sheldrick, 1990)'
_diffrn_ambient_temperature 123(2)
_diffrn_measured_fraction_theta_full 0.993
_diffrn_measured_fraction_theta_max 0.993
_diffrn_measurement_device_type 'Bruker APEXII CCD area detector'
_diffrn_radiation_monochromator graphite
_diffrn_radiation_source 'fine-focus sealed tube'
_diffrn_radiation_type MoK\a
_diffrn_radiation_wavelength 0.71073
_diffrn_reflns_av_R_equivalents 0.0410
_diffrn_reflns_av_sigmaI/netI 0.0874
_diffrn_reflns_limit_h_max 11
_diffrn_reflns_limit_h_min -11
_diffrn_reflns_limit_k_max 10
_diffrn_reflns_limit_k_min -11
_diffrn_reflns_limit_l_max 22
_diffrn_reflns_limit_l_min -18
_diffrn_reflns_number 8468
_diffrn_reflns_theta_full 25.00
_diffrn_reflns_theta_max 25.00
_diffrn_reflns_theta_min 1.12
_exptl_absorpt_coefficient_mu 2.354
_exptl_absorpt_correction_T_max 0.7986
_exptl_absorpt_correction_T_min 0.6503
_exptl_crystal_colour colorless
_exptl_crystal_density_diffrn 1.649
_exptl_crystal_density_method 'not measured'
_exptl_crystal_description block
_exptl_crystal_F_000 888
_exptl_crystal_size_max 0.20
_exptl_crystal_size_mid 0.10
_exptl_crystal_size_min 0.10
_refine_diff_density_max 0.455
_refine_diff_density_min -0.397
_refine_diff_density_rms 0.069
_refine_ls_abs_structure_details 'Flack H D (1983), Acta Cryst. A39, 876-881'
_refine_ls_abs_structure_Flack 0.024(7)
_refine_ls_extinction_method none
_refine_ls_goodness_of_fit_ref 0.893
_refine_ls_hydrogen_treatment mixed
_refine_ls_matrix_type full
_refine_ls_number_parameters 489
_refine_ls_number_reflns 5272
_refine_ls_number_restraints 1
_refine_ls_restrained_S_all 0.893
_refine_ls_R_factor_all 0.0449
_refine_ls_R_factor_gt 0.0364
_refine_ls_shift/su_max 0.001
_refine_ls_shift/su_mean 0.000
_refine_ls_structure_factor_coef Fsqd
_refine_ls_weighting_details 'calc w=1/[\s^2^(Fo^2^)+(0.0000P)^2^+0.0000P] where P=(Fo^2^+2Fc^2^)/3'
_refine_ls_weighting_scheme calc
_refine_ls_wR_factor_gt 0.0750
_refine_ls_wR_factor_ref 0.0792
_reflns_number_gt 4660
_reflns_number_total 5272
_reflns_threshold_expression >2sigma(I)
_cod_data_source_file cs9b01811_si_002.cif
_cod_data_source_block p21
_cod_depositor_comments
;

2020-07-21
Z value and formula fixed to values more according to usual
chemical conventions.                 miguel
;
_cod_original_formula_sum 'C36 H28 Br2 F6 N4 O6'
_cod_original_formula_weight 886.44
_cod_original_formula_units_Z 2
_cod_original_sg_symbol_H-M p21
_cod_database_code 4514667

loop_
_symmetry_equiv_pos_as_xyz
'x, y, z'
'-x, y+1/2, -z'

loop_
_atom_site_label
_atom_site_type_symbol
_atom_site_fract_x
_atom_site_fract_y
_atom_site_fract_z
_atom_site_U_iso_or_equiv
_atom_site_adp_type
_atom_site_occupancy
_atom_site_symmetry_multiplicity
_atom_site_calc_flag
_atom_site_refinement_flags
Br1 Br 1.28114(5) 0.36281(4) -0.07238(3) 0.02468(12) Uani 1 1 d .
Br2 Br 0.37433(5) 0.09651(5) 0.60108(2) 0.02895(13) Uani 1 1 d .
C1 C 1.0921(5) 0.4124(4) -0.1035(2) 0.0195(10) Uani 1 1 d .
C12 C 1.0606(4) 0.5891(5) 0.1311(2) 0.0172(9) Uani 1 1 d .
H1 H 1.0967 0.6775 0.1299 0.021 Uiso 1 1 calc R
C3 C 0.8695(5) 0.4404(4) -0.0776(2) 0.0157(9) Uani 1 1 d .
C2 C 1.0078(5) 0.4068(4) -0.0533(2) 0.0154(9) Uani 1 1 d .
H2 H 1.0429 0.3809 -0.0037 0.018 Uiso 1 1 calc R
C11 C 0.9356(5) 0.5557(4) 0.0870(2) 0.0184(10) Uani 1 1 d .
H3 H 0.8863 0.6225 0.0556 0.022 Uiso 1 1 calc R
C9 C 0.7406(5) 0.4017(4) 0.0335(2) 0.0154(10) Uani 1 1 d .
C15 C 0.9538(5) 0.3328(4) 0.1336(2) 0.0220(11) Uani 1 1 d .
H4 H 0.9174 0.2446 0.1353 0.026 Uiso 1 1 calc R
C10 C 0.8791(5) 0.4283(4) 0.0868(2) 0.0150(9) Uani 1 1 d .
C14 C 1.0794(5) 0.3642(5) 0.1774(2) 0.0258(10) Uani 1 1 d .
H5 H 1.1301 0.2972 0.2081 0.031 Uiso 1 1 calc R
C8 C 0.6400(5) 0.4827(5) -0.0984(2) 0.0232(11) Uani 1 1 d .
H6 H 0.5475 0.4930 -0.0924 0.028 Uiso 1 1 calc R
C4 C 0.8226(5) 0.4788(4) -0.1525(2) 0.0214(10) Uani 1 1 d .
C5 C 0.9105(5) 0.4827(5) -0.2016(2) 0.0236(11) Uani 1 1 d .
H7 H 0.8770 0.5082 -0.2514 0.028 Uiso 1 1 calc R
C7 C 0.7482(5) 0.4440(4) -0.0446(2) 0.0179(10) Uani 1 1 d .
C13 C 1.1330(5) 0.4933(5) 0.1771(2) 0.0229(11) Uani 1 1 d .
C6 C 1.0469(5) 0.4489(4) -0.1771(2) 0.0223(11) Uani 1 1 d .
H8 H 1.1094 0.4505 -0.2097 0.027 Uiso 1 1 calc R
C16 C 0.6232(5) 0.4851(5) 0.0553(2) 0.0198(10) Uani 1 1 d .
H9 H 0.6481 0.5816 0.0553 0.024 Uiso 1 1 calc R
H10 H 0.5379 0.4720 0.0173 0.024 Uiso 1 1 calc R
N1 N 0.6848(4) 0.5047(4) -0.1630(2) 0.0284(10) Uani 1 1 d .
H27 H 0.6322 0.5314 -0.2048 0.034 Uiso 1 1 calc R
N2 N 0.5927(4) 0.4509(4) 0.1289(2) 0.0265(10) Uani 1 1 d .
O1 O 0.4837(4) 0.3960(4) 0.13035(19) 0.0427(10) Uani 1 1 d .
O2 O 1.2574(4) 0.5172(3) 0.22391(19) 0.0349(9) Uani 1 1 d .
O3 O 1.0277(4) 0.2546(3) 0.67646(16) 0.0274(8) Uani 1 1 d .
N3 N 0.4242(4) 0.3161(4) 0.3078(2) 0.0269(10) Uani 1 1 d .
H28 H 0.3693 0.3632 0.2735 0.032 Uiso 1 1 calc R
C23 C 0.6086(5) 0.2020(4) 0.3665(2) 0.0194(10) Uani 1 1 d .
C17 C 0.3924(5) 0.2728(4) 0.3723(3) 0.0252(11) Uani 1 1 d .
C24 C 0.5533(5) 0.2749(4) 0.3051(2) 0.0230(11) Uani 1 1 d .
H11 H 0.5991 0.2940 0.2661 0.028 Uiso 1 1 calc R
C21 C 0.5009(5) 0.1456(4) 0.4798(2) 0.0197(10) Uani 1 1 d .
H12 H 0.5771 0.0977 0.5078 0.024 Uiso 1 1 calc R
C20 C 0.3810(5) 0.1637(5) 0.5057(2) 0.0223(10) Uani 1 1 d .
C22 C 0.5064(5) 0.1995(4) 0.4117(2) 0.0203(10) Uani 1 1 d .
C18 C 0.2714(5) 0.2902(5) 0.3996(3) 0.0276(11) Uani 1 1 d .
H13 H 0.1951 0.3393 0.3726 0.033 Uiso 1 1 calc R
C19 C 0.2666(5) 0.2335(5) 0.4670(3) 0.0279(12) Uani 1 1 d .
H14 H 0.1858 0.2421 0.4867 0.033 Uiso 1 1 calc R
C26 C 0.9630(5) 0.2147(4) 0.6073(2) 0.0202(10) Uani 1 1 d .
C25 C 1.1091(5) 0.1556(5) 0.7221(2) 0.0265(11) Uani 1 1 d .
H15 H 1.0510 0.0779 0.7277 0.040 Uiso 1 1 calc R
H16 H 1.1468 0.1944 0.7706 0.040 Uiso 1 1 calc R
H17 H 1.1852 0.1266 0.6993 0.040 Uiso 1 1 calc R
C27 C 0.8238(5) 0.1565(4) 0.4639(2) 0.0162(10) Uani 1 1 d .
C28 C 0.7446(5) 0.1275(4) 0.3845(2) 0.0186(10) Uani 1 1 d .
C29 C 0.8398(5) 0.1729(5) 0.3332(2) 0.0251(11) Uani 1 1 d .
F2 F 0.9601(3) 0.1037(3) 0.34706(13) 0.0301(6) Uani 1 1 d .
F1 F 0.8726(3) 0.3030(3) 0.34172(14) 0.0326(7) Uani 1 1 d .
F3 F 0.7861(3) 0.1537(3) 0.26197(13) 0.0304(7) Uani 1 1 d .
C30 C 0.7208(5) -0.0274(4) 0.3762(2) 0.0217(11) Uani 1 1 d .
H18 H 0.8084 -0.0715 0.3717 0.026 Uiso 1 1 calc R
H19 H 0.6940 -0.0626 0.4212 0.026 Uiso 1 1 calc R
N4 N 0.6112(5) -0.0624(4) 0.3107(2) 0.0223(9) Uani 1 1 d .
O4 O 0.6471(4) -0.0897(4) 0.25308(19) 0.0436(10) Uani 1 1 d .
C33 C 0.9806(5) 0.0914(5) 0.5765(2) 0.0199(9) Uani 1 1 d .
H20 H 1.0405 0.0261 0.6037 0.024 Uiso 1 1 calc R
C34 C 0.9097(5) 0.0633(5) 0.5052(2) 0.0208(11) Uani 1 1 d .
H21 H 0.9209 -0.0223 0.4844 0.025 Uiso 1 1 calc R
C32 C 0.8092(5) 0.2813(4) 0.4956(2) 0.0222(11) Uani 1 1 d .
H22 H 0.7505 0.3471 0.4680 0.027 Uiso 1 1 calc R
C31 C 0.8782(5) 0.3111(5) 0.5661(2) 0.0235(11) Uani 1 1 d .
H23 H 0.8680 0.3971 0.5865 0.028 Uiso 1 1 calc R
O5 O 0.4918(4) -0.0624(4) 0.31743(18) 0.0331(9) Uani 1 1 d .
C35 C 1.3149(7) 0.6492(6) 0.2235(4) 0.062(2) Uani 1 1 d .
H24 H 1.3231 0.6726 0.1733 0.093 Uiso 1 1 calc R
H25 H 1.4066 0.6512 0.2560 0.093 Uiso 1 1 calc R
H26 H 1.2545 0.7143 0.2409 0.093 Uiso 1 1 calc R
C36 C 0.7007(5) 0.2538(5) 0.0302(2) 0.0208(11) Uani 1 1 d .
F5 F 0.5783(3) 0.2327(3) -0.01689(14) 0.0285(7) Uani 1 1 d .
F6 F 0.7934(3) 0.1765(2) 0.00633(14) 0.0272(7) Uani 1 1 d .
F4 F 0.6848(3) 0.2030(2) 0.09466(14) 0.0273(6) Uani 1 1 d .
O6 O 0.6785(4) 0.4825(4) 0.18394(18) 0.0372(9) Uani 1 1 d .

loop_
_atom_site_aniso_label
_atom_site_aniso_U_11
_atom_site_aniso_U_22
_atom_site_aniso_U_33
_atom_site_aniso_U_23
_atom_site_aniso_U_13
_atom_site_aniso_U_12
Br1 0.0190(2) 0.0164(2) 0.0396(3) -0.0016(2) 0.0083(2) -0.0008(2)
Br2 0.0326(3) 0.0312(3) 0.0255(2) -0.0045(2) 0.0116(2) -0.0058(2)
C1 0.019(3) 0.010(2) 0.029(3) -0.0044(18) 0.004(2) -0.0016(18)
C12 0.022(2) 0.011(2) 0.018(2) 0.0052(19) 0.0023(18) 0.001(2)
C3 0.022(3) 0.010(2) 0.016(2) 0.0033(17) 0.0046(19) -0.0023(18)
C2 0.021(3) 0.007(2) 0.018(2) -0.0047(15) 0.0027(19) 0.0002(17)
C11 0.027(3) 0.016(2) 0.013(2) 0.0033(16) 0.0058(19) 0.0018(19)
C9 0.015(2) 0.015(2) 0.016(2) 0.0026(16) 0.0030(18) 0.0017(17)
C15 0.029(3) 0.012(3) 0.025(3) 0.0072(18) 0.006(2) 0.0009(19)
C10 0.015(2) 0.016(2) 0.015(2) -0.0012(17) 0.0044(18) 0.0015(18)
C14 0.033(3) 0.016(2) 0.023(2) 0.009(2) -0.007(2) 0.007(2)
C8 0.015(3) 0.027(3) 0.027(3) 0.002(2) 0.002(2) 0.004(2)
C4 0.021(3) 0.019(2) 0.025(3) -0.0052(19) 0.004(2) -0.001(2)
C5 0.032(3) 0.021(2) 0.018(2) -0.0007(19) 0.005(2) -0.006(2)
C7 0.019(3) 0.018(2) 0.017(2) 0.0007(18) 0.0025(19) 0.0015(19)
C13 0.022(3) 0.024(3) 0.018(2) -0.0042(19) -0.004(2) -0.002(2)
C6 0.031(3) 0.015(3) 0.024(3) -0.0054(18) 0.013(2) -0.009(2)
C16 0.022(3) 0.021(2) 0.016(2) 0.0035(18) 0.005(2) 0.001(2)
N1 0.030(3) 0.037(2) 0.016(2) 0.0060(17) -0.0018(18) -0.001(2)
N2 0.027(3) 0.029(2) 0.025(2) -0.0012(18) 0.010(2) -0.0012(19)
O1 0.028(2) 0.067(3) 0.037(2) 0.0120(18) 0.0145(17) -0.009(2)
O2 0.034(2) 0.0171(18) 0.043(2) 0.0085(15) -0.0181(17) -0.0023(16)
O3 0.038(2) 0.0222(18) 0.0177(17) -0.0033(13) -0.0047(15) 0.0024(15)
N3 0.030(3) 0.023(2) 0.023(2) 0.0068(16) -0.0039(18) 0.0068(18)
C23 0.025(3) 0.016(2) 0.015(2) -0.0016(18) -0.002(2) -0.001(2)
C17 0.027(3) 0.017(2) 0.027(3) -0.005(2) -0.003(2) 0.004(2)
C24 0.033(3) 0.017(2) 0.018(2) 0.0043(19) 0.002(2) -0.001(2)
C21 0.017(3) 0.020(2) 0.021(2) -0.0010(17) 0.003(2) 0.0041(19)
C20 0.024(3) 0.022(3) 0.020(2) -0.0043(19) 0.001(2) -0.003(2)
C22 0.023(3) 0.018(2) 0.018(2) -0.0038(18) 0.000(2) 0.004(2)
C18 0.023(3) 0.022(3) 0.034(3) -0.004(2) -0.003(2) 0.007(2)
C19 0.022(3) 0.028(3) 0.034(3) -0.008(2) 0.005(2) 0.000(2)
C26 0.020(3) 0.024(3) 0.018(2) 0.0009(18) 0.005(2) -0.004(2)
C25 0.034(3) 0.032(3) 0.012(2) 0.004(2) 0.000(2) 0.002(2)
C27 0.014(2) 0.019(2) 0.016(2) -0.0010(18) 0.0043(19) -0.0005(19)
C28 0.020(3) 0.019(3) 0.016(2) -0.0037(17) 0.0015(18) -0.0010(19)
C29 0.025(3) 0.030(3) 0.020(3) -0.003(2) 0.005(2) 0.000(2)
F2 0.0276(16) 0.0365(16) 0.0286(14) 0.0014(13) 0.0114(12) 0.0058(14)
F1 0.049(2) 0.0201(14) 0.0326(16) -0.0030(11) 0.0170(14) -0.0107(13)
F3 0.0422(18) 0.0323(16) 0.0167(14) 0.0005(11) 0.0061(12) 0.0044(14)
C30 0.026(3) 0.016(2) 0.019(2) 0.0017(18) -0.002(2) 0.003(2)
N4 0.030(3) 0.013(2) 0.022(2) 0.0002(16) 0.0006(19) -0.0008(17)
O4 0.051(3) 0.055(3) 0.026(2) -0.0162(16) 0.0119(18) -0.0121(19)
C33 0.019(2) 0.018(2) 0.021(2) 0.002(2) 0.0007(18) 0.000(2)
C34 0.022(3) 0.020(3) 0.021(2) -0.0038(18) 0.006(2) -0.0018(19)
C32 0.024(3) 0.020(3) 0.021(2) 0.0051(19) 0.002(2) 0.002(2)
C31 0.027(3) 0.017(2) 0.024(3) -0.0017(19) -0.001(2) 0.001(2)
O5 0.027(2) 0.036(2) 0.034(2) -0.0077(16) 0.0006(17) -0.0032(16)
C35 0.046(4) 0.028(3) 0.089(5) 0.019(3) -0.038(4) -0.012(3)
C36 0.019(3) 0.022(3) 0.022(3) 0.000(2) 0.005(2) 0.001(2)
F5 0.0253(17) 0.0224(15) 0.0341(16) -0.0020(11) -0.0024(13) -0.0060(12)
F6 0.0344(18) 0.0169(14) 0.0305(15) -0.0032(11) 0.0068(13) 0.0029(12)
F4 0.0356(18) 0.0181(14) 0.0300(16) 0.0053(11) 0.0111(13) -0.0051(12)
O6 0.040(2) 0.047(2) 0.0234(19) -0.0040(16) 0.0053(17) -0.0104(19)

loop_
_atom_type_symbol
_atom_type_description
_atom_type_scat_dispersion_real
_atom_type_scat_dispersion_imag
_atom_type_scat_source
C C 0.0033 0.0016 'International Tables Vol C Tables 4.2.6.8 and 6.1.1.4'
H H 0.0000 0.0000 'International Tables Vol C Tables 4.2.6.8 and 6.1.1.4'
N N 0.0061 0.0033 'International Tables Vol C Tables 4.2.6.8 and 6.1.1.4'
O O 0.0106 0.0060 'International Tables Vol C Tables 4.2.6.8 and 6.1.1.4'
F F 0.0171 0.0103 'International Tables Vol C Tables 4.2.6.8 and 6.1.1.4'
Br Br -0.2901 2.4595 'International Tables Vol C Tables 4.2.6.8 and 6.1.1.4'

loop_
_geom_angle_atom_site_label_1
_geom_angle_atom_site_label_2
_geom_angle_atom_site_label_3
_geom_angle
C2 C1 C6 124.0(4)
C2 C1 Br1 118.6(3)
C6 C1 Br1 117.4(3)
C11 C12 C13 119.4(4)
C11 C12 H1 120.3
C13 C12 H1 120.3
C2 C3 C4 118.8(4)
C2 C3 C7 135.3(4)
C4 C3 C7 105.9(4)
C1 C2 C3 117.7(4)
C1 C2 H2 121.2
C3 C2 H2 121.2
C12 C11 C10 122.4(4)
C12 C11 H3 118.8
C10 C11 H3 118.8
C36 C9 C7 106.9(3)
C36 C9 C10 112.4(3)
C7 C9 C10 110.6(4)
C36 C9 C16 109.0(4)
C7 C9 C16 106.8(3)
C10 C9 C16 110.9(3)
C14 C15 C10 120.8(4)
C14 C15 H4 119.6
C10 C15 H4 119.6
C11 C10 C15 117.4(4)
C11 C10 C9 117.7(4)
C15 C10 C9 124.9(4)
C15 C14 C13 120.5(4)
C15 C14 H5 119.7
C13 C14 H5 119.7
C7 C8 N1 109.8(4)
C7 C8 H6 125.1
N1 C8 H6 125.1
N1 C4 C5 130.3(4)
N1 C4 C3 107.8(4)
C5 C4 C3 121.9(4)
C6 C5 C4 118.8(4)
C6 C5 H7 120.6
C4 C5 H7 120.6
C8 C7 C3 106.9(4)
C8 C7 C9 126.1(4)
C3 C7 C9 126.8(4)
O2 C13 C12 123.8(4)
O2 C13 C14 116.8(4)
C12 C13 C14 119.4(4)
C5 C6 C1 118.8(4)
C5 C6 H8 120.6
C1 C6 H8 120.6
N2 C16 C9 114.9(4)
N2 C16 H9 108.5
C9 C16 H9 108.5
N2 C16 H10 108.5
C9 C16 H10 108.5
H9 C16 H10 107.5
C4 N1 C8 109.7(4)
C4 N1 H27 125.2
C8 N1 H27 125.2
O1 N2 O6 124.1(4)
O1 N2 C16 118.0(4)
O6 N2 C16 117.8(4)
C13 O2 C35 117.4(4)
C26 O3 C25 116.9(3)
C24 N3 C17 109.1(4)
C24 N3 H28 125.5
C17 N3 H28 125.5
C24 C23 C22 106.7(4)
C24 C23 C28 129.0(4)
C22 C23 C28 124.2(4)
N3 C17 C18 130.1(4)
N3 C17 C22 108.2(4)
C18 C17 C22 121.7(4)
N3 C24 C23 110.4(4)
N3 C24 H11 124.8
C23 C24 H11 124.8
C20 C21 C22 117.9(4)
C20 C21 H12 121.1
C22 C21 H12 121.1
C21 C20 C19 123.3(4)
C21 C20 Br2 118.4(3)
C19 C20 Br2 118.3(4)
C21 C22 C17 119.6(4)
C21 C22 C23 134.7(4)
C17 C22 C23 105.7(4)
C19 C18 C17 117.9(4)
C19 C18 H13 121.0
C17 C18 H13 121.0
C18 C19 C20 119.6(5)
C18 C19 H14 120.2
C20 C19 H14 120.2
O3 C26 C33 124.9(4)
O3 C26 C31 115.3(4)
C33 C26 C31 119.7(4)
O3 C25 H15 109.5
O3 C25 H16 109.5
H15 C25 H16 109.5
O3 C25 H17 109.5
H15 C25 H17 109.5
H16 C25 H17 109.5
C34 C27 C32 118.0(4)
C34 C27 C28 122.5(4)
C32 C27 C28 119.4(4)
C23 C28 C29 110.5(4)
C23 C28 C27 111.8(4)
C29 C28 C27 106.3(4)
C23 C28 C30 110.6(4)
C29 C28 C30 109.1(4)
C27 C28 C30 108.3(3)
F3 C29 F1 107.1(4)
F3 C29 F2 105.6(4)
F1 C29 F2 106.7(4)
F3 C29 C28 113.7(4)
F1 C29 C28 112.1(4)
F2 C29 C28 111.2(4)
N4 C30 C28 112.3(3)
N4 C30 H18 109.1
C28 C30 H18 109.1
N4 C30 H19 109.1
C28 C30 H19 109.1
H18 C30 H19 107.9
O5 N4 O4 123.7(4)
O5 N4 C30 118.3(4)
O4 N4 C30 118.1(4)
C26 C33 C34 119.4(4)
C26 C33 H20 120.3
C34 C33 H20 120.3
C27 C34 C33 121.7(4)
C27 C34 H21 119.1
C33 C34 H21 119.1
C31 C32 C27 121.2(4)
C31 C32 H22 119.4
C27 C32 H22 119.4
C32 C31 C26 119.9(4)
C32 C31 H23 120.1
C26 C31 H23 120.1
O2 C35 H24 109.5
O2 C35 H25 109.5
H24 C35 H25 109.5
O2 C35 H26 109.5
H24 C35 H26 109.5
H25 C35 H26 109.5
F4 C36 F6 107.1(4)
F4 C36 F5 105.3(4)
F6 C36 F5 106.2(3)
F4 C36 C9 114.0(4)
F6 C36 C9 112.2(4)
F5 C36 C9 111.5(4)

loop_
_geom_bond_atom_site_label_1
_geom_bond_atom_site_label_2
_geom_bond_distance
Br1 C1 1.904(5)
Br2 C20 1.906(4)
C1 C2 1.375(6)
C1 C6 1.394(6)
C12 C11 1.374(6)
C12 C13 1.377(6)
C12 H1 0.9500
C3 C2 1.389(6)
C3 C4 1.424(6)
C3 C7 1.456(6)
C2 H2 0.9500
C11 C10 1.384(6)
C11 H3 0.9500
C9 C36 1.519(7)
C9 C7 1.527(6)
C9 C10 1.537(6)
C9 C16 1.547(6)
C15 C14 1.372(7)
C15 C10 1.392(6)
C15 H4 0.9500
C14 C13 1.388(7)
C14 H5 0.9500
C8 C7 1.359(6)
C8 N1 1.380(6)
C8 H6 0.9500
C4 N1 1.361(6)
C4 C5 1.385(6)
C5 C6 1.373(7)
C5 H7 0.9500
C13 O2 1.372(5)
C6 H8 0.9500
C16 N2 1.497(5)
C16 H9 0.9900
C16 H10 0.9900
N1 H27 0.8800
N2 O1 1.214(5)
N2 O6 1.226(5)
O2 C35 1.430(6)
O3 C26 1.369(5)
O3 C25 1.433(5)
N3 C24 1.352(6)
N3 C17 1.369(6)
N3 H28 0.8800
C23 C24 1.366(6)
C23 C22 1.442(7)
C23 C28 1.510(7)
C17 C18 1.404(7)
C17 C22 1.413(7)
C24 H11 0.9500
C21 C20 1.381(6)
C21 C22 1.385(6)
C21 H12 0.9500
C20 C19 1.393(7)
C18 C19 1.381(7)
C18 H13 0.9500
C19 H14 0.9500
C26 C33 1.379(6)
C26 C31 1.393(6)
C25 H15 0.9800
C25 H16 0.9800
C25 H17 0.9800
C27 C34 1.377(6)
C27 C32 1.393(6)
C27 C28 1.547(6)
C28 C29 1.538(6)
C28 C30 1.560(6)
C29 F3 1.333(5)
C29 F1 1.334(5)
C29 F2 1.352(5)
C30 N4 1.493(6)
C30 H18 0.9900
C30 H19 0.9900
N4 O5 1.213(5)
N4 O4 1.225(5)
C33 C34 1.392(6)
C33 H20 0.9500
C34 H21 0.9500
C32 C31 1.377(6)
C32 H22 0.9500
C31 H23 0.9500
C35 H24 0.9800
C35 H25 0.9800
C35 H26 0.9800
C36 F4 1.338(5)
C36 F6 1.341(5)
C36 F5 1.354(5)

loop_
_geom_torsion_atom_site_label_1
_geom_torsion_atom_site_label_2
_geom_torsion_atom_site_label_3
_geom_torsion_atom_site_label_4
_geom_torsion
C6 C1 C2 C3 -0.3(6)
Br1 C1 C2 C3 -178.5(3)
C4 C3 C2 C1 -0.1(6)
C7 C3 C2 C1 177.9(4)
C13 C12 C11 C10 -0.1(7)
C12 C11 C10 C15 0.1(6)
C12 C11 C10 C9 -178.3(4)
C14 C15 C10 C11 -0.8(7)
C14 C15 C10 C9 177.4(4)
C36 C9 C10 C11 171.3(4)
C7 C9 C10 C11 51.8(5)
C16 C9 C10 C11 -66.4(5)
C36 C9 C10 C15 -6.9(6)
C7 C9 C10 C15 -126.4(4)
C16 C9 C10 C15 115.4(5)
C10 C15 C14 C13 1.6(7)
C2 C3 C4 N1 179.2(4)
C7 C3 C4 N1 0.6(5)
C2 C3 C4 C5 0.4(6)
C7 C3 C4 C5 -178.1(4)
N1 C4 C5 C6 -178.7(5)
C3 C4 C5 C6 -0.3(7)
N1 C8 C7 C3 -0.5(5)
N1 C8 C7 C9 -175.9(4)
C2 C3 C7 C8 -178.3(5)
C4 C3 C7 C8 -0.1(5)
C2 C3 C7 C9 -2.9(8)
C4 C3 C7 C9 175.3(4)
C36 C9 C7 C8 83.5(5)
C10 C9 C7 C8 -153.7(4)
C16 C9 C7 C8 -33.0(6)
C36 C9 C7 C3 -91.0(5)
C10 C9 C7 C3 31.7(6)
C16 C9 C7 C3 152.4(4)
C11 C12 C13 O2 -179.0(4)
C11 C12 C13 C14 0.8(7)
C15 C14 C13 O2 178.3(4)
C15 C14 C13 C12 -1.6(7)
C4 C5 C6 C1 -0.2(6)
C2 C1 C6 C5 0.5(7)
Br1 C1 C6 C5 178.7(3)
C36 C9 C16 N2 60.7(5)
C7 C9 C16 N2 175.9(4)
C10 C9 C16 N2 -63.6(5)
C5 C4 N1 C8 177.7(5)
C3 C4 N1 C8 -0.9(5)
C7 C8 N1 C4 0.9(5)
C9 C16 N2 O1 -110.9(5)
C9 C16 N2 O6 70.5(5)
C12 C13 O2 C35 -1.0(8)
C14 C13 O2 C35 179.2(5)
C24 N3 C17 C18 -179.8(5)
C24 N3 C17 C22 -0.7(5)
C17 N3 C24 C23 1.2(5)
C22 C23 C24 N3 -1.1(5)
C28 C23 C24 N3 174.8(4)
C22 C21 C20 C19 -0.2(7)
C22 C21 C20 Br2 -177.5(3)
C20 C21 C22 C17 1.4(7)
C20 C21 C22 C23 -179.5(5)
N3 C17 C22 C21 179.4(4)
C18 C17 C22 C21 -1.5(7)
N3 C17 C22 C23 0.1(5)
C18 C17 C22 C23 179.2(4)
C24 C23 C22 C21 -178.5(5)
C28 C23 C22 C21 5.3(8)
C24 C23 C22 C17 0.6(5)
C28 C23 C22 C17 -175.6(4)
N3 C17 C18 C19 179.2(5)
C22 C17 C18 C19 0.2(7)
C17 C18 C19 C20 1.0(7)
C21 C20 C19 C18 -1.0(7)
Br2 C20 C19 C18 176.3(4)
C25 O3 C26 C33 -6.3(6)
C25 O3 C26 C31 176.3(4)
C24 C23 C28 C29 15.5(7)
C22 C23 C28 C29 -169.2(4)
C24 C23 C28 C27 133.7(5)
C22 C23 C28 C27 -51.0(6)
C24 C23 C28 C30 -105.5(5)
C22 C23 C28 C30 69.8(5)
C34 C27 C28 C23 149.0(4)
C32 C27 C28 C23 -31.2(6)
C34 C27 C28 C29 -90.3(5)
C32 C27 C28 C29 89.5(5)
C34 C27 C28 C30 26.8(6)
C32 C27 C28 C30 -153.4(4)
C23 C28 C29 F3 -58.8(5)
C27 C28 C29 F3 179.6(4)
C30 C28 C29 F3 63.1(5)
C23 C28 C29 F1 62.8(5)
C27 C28 C29 F1 -58.8(5)
C30 C28 C29 F1 -175.3(4)
C23 C28 C29 F2 -177.9(3)
C27 C28 C29 F2 60.5(5)
C30 C28 C29 F2 -56.0(5)
C23 C28 C30 N4 40.1(5)
C29 C28 C30 N4 -81.7(5)
C27 C28 C30 N4 163.0(4)
C28 C30 N4 O5 -85.8(5)
C28 C30 N4 O4 94.3(5)
O3 C26 C33 C34 -179.3(4)
C31 C26 C33 C34 -2.0(7)
C32 C27 C34 C33 0.0(7)
C28 C27 C34 C33 179.8(4)
C26 C33 C34 C27 1.1(7)
C34 C27 C32 C31 -0.1(7)
C28 C27 C32 C31 -179.9(4)
C27 C32 C31 C26 -0.9(7)
O3 C26 C31 C32 179.5(4)
C33 C26 C31 C32 1.9(7)
C7 C9 C36 F4 -177.7(4)
C10 C9 C36 F4 60.8(5)
C16 C9 C36 F4 -62.6(5)
C7 C9 C36 F6 60.4(5)
C10 C9 C36 F6 -61.2(5)
C16 C9 C36 F6 175.5(3)
C7 C9 C36 F5 -58.6(5)
C10 C9 C36 F5 179.8(3)
C16 C9 C36 F5 56.5(5)
